data_1503089
loop_
_publ_author_name
'Fernandes, Carlos'
'Faure, Sophie'
'Pereira, Elisabeth'
'Th\'ery, Vincent'
'Declerck, Val\'erie'
'Guillot, R\'egis'
'Aitken, David J.'

_publ_section_title
;
 12-Helix folding of cyclobutane beta-amino acid oligomers.
;
_journal_issue 16
_journal_name_full 'Organic letters'
_journal_page_first 3606
_journal_page_last 3609
_journal_paper_doi 10.1021/ol101267u
_journal_volume 12
_journal_year 2010
_chemical_absolute_configuration ad
_chemical_formula_moiety '2(C46 H68 N8 O11), 3(C H Cl3)'
_chemical_formula_sum 'C95 H139 Cl9 N16 O22'
_chemical_formula_weight 2176.27
_space_group_IT_number 18
_symmetry_cell_setting orthorhombic
_symmetry_Int_Tables_number 18
_symmetry_space_group_name_Hall 'P 2 2ab'
_symmetry_space_group_name_H-M 'P 21 21 2'
_atom_sites_solution_hydrogens geom
_atom_sites_solution_primary direct
_atom_sites_solution_secondary difmap
_audit_creation_method SHELXL-97
_cell_angle_alpha 90.00
_cell_angle_beta 90.00
_cell_angle_gamma 90.00
_cell_formula_units_Z 2
_cell_length_a 21.4551(14)
_cell_length_b 28.4412(19)
_cell_length_c 8.9866(6)
_cell_measurement_reflns_used 9600
_cell_measurement_temperature 100(1)
_cell_measurement_theta_max 27.31
_cell_measurement_theta_min 2.35
_cell_volume 5483.7(6)
_computing_cell_refinement 'Bruker SMART'
_computing_data_collection 'Bruker SMART'
_computing_data_reduction 'Bruker SAINT'
_computing_structure_refinement 'SHELXL-97 (Sheldrick, 1997)'
_computing_structure_solution 'SHELXS-97 (Sheldrick, 1997)'
_diffrn_ambient_temperature 100(1)
_diffrn_measured_fraction_theta_full 0.998
_diffrn_measured_fraction_theta_max 0.998
_diffrn_radiation_monochromator graphite
_diffrn_radiation_probe x-ray
_diffrn_radiation_type MoK\a
_diffrn_radiation_wavelength 0.71073
_diffrn_reflns_av_R_equivalents 0.0434
_diffrn_reflns_av_sigmaI/netI 0.0350
_diffrn_reflns_limit_h_max 29
_diffrn_reflns_limit_h_min -29
_diffrn_reflns_limit_k_max 37
_diffrn_reflns_limit_k_min -38
_diffrn_reflns_limit_l_max 12
_diffrn_reflns_limit_l_min -10
_diffrn_reflns_number 70127
_diffrn_reflns_theta_full 25.00
_diffrn_reflns_theta_max 28.78
_diffrn_reflns_theta_min 1.43
_diffrn_source 'fine-focus sealed tube'
_diffrn_source_type 'kappa X8 APEX II Bruker ICMMO'
_exptl_absorpt_coefficient_mu 0.303
_exptl_absorpt_correction_T_max 0.988
_exptl_absorpt_correction_T_min 0.944
_exptl_absorpt_correction_type psi-scan
_exptl_absorpt_process_details SADABS
_exptl_crystal_colour colourless
_exptl_crystal_density_diffrn 1.318
_exptl_crystal_density_method 'not measured'
_exptl_crystal_description plate
_exptl_crystal_F_000 2300
_exptl_crystal_size_max 0.210
_exptl_crystal_size_mid 0.130
_exptl_crystal_size_min 0.030
_refine_diff_density_max 0.954
_refine_diff_density_min -0.967
_refine_diff_density_rms 0.079
_refine_ls_abs_structure_details 'Flack H D (1983), Acta Cryst. A39, 876-881'
_refine_ls_abs_structure_Flack 0.04(7)
_refine_ls_extinction_method none
_refine_ls_goodness_of_fit_ref 1.022
_refine_ls_hydrogen_treatment mixed
_refine_ls_matrix_type full
_refine_ls_number_parameters 662
_refine_ls_number_reflns 14235
_refine_ls_number_restraints 10
_refine_ls_restrained_S_all 1.022
_refine_ls_R_factor_all 0.0789
_refine_ls_R_factor_gt 0.0637
_refine_ls_shift/su_max 0.003
_refine_ls_shift/su_mean 0.001
_refine_ls_structure_factor_coef Fsqd
_refine_ls_weighting_details 'calc w=1/[\s^2^(Fo^2^)+(0.1042P)^2^+4.3454P] where P=(Fo^2^+2Fc^2^)/3'
_refine_ls_weighting_scheme calc
_refine_ls_wR_factor_gt 0.1682
_refine_ls_wR_factor_ref 0.1808
_reflns_number_gt 11885
_reflns_number_total 14235
_reflns_threshold_expression >2sigma(I)
_cod_data_source_file ol101267u_si_002.cif
_cod_data_source_block 858GuillotICMMO
_cod_original_formula_sum 'C95 H139 Cl9 N16 O22 '
_cod_database_code 1503089

loop_
_symmetry_equiv_pos_as_xyz
'x, y, z'
'-x, -y, z'
'-x+1/2, y+1/2, -z'
'x+1/2, -y+1/2, -z'

loop_
_atom_site_label
_atom_site_type_symbol
_atom_site_fract_x
_atom_site_fract_y
_atom_site_fract_z
_atom_site_U_iso_or_equiv
_atom_site_adp_type
_atom_site_occupancy
_atom_site_symmetry_multiplicity
_atom_site_calc_flag
_atom_site_refinement_flags
C1 C 0.36053(16) 0.20197(12) 0.8503(4) 0.0372(7) Uani 1 1 d .
H1A H 0.3696 0.1691 0.8623 0.056 Uiso 1 1 calc R
H1B H 0.3987 0.2196 0.8510 0.056 Uiso 1 1 calc R
H1C H 0.3395 0.2068 0.7573 0.056 Uiso 1 1 calc R
C2 C 0.34935(15) 0.20772(12) 1.1265(4) 0.0332(6) Uani 1 1 d .
H2A H 0.3209 0.2159 1.2048 0.050 Uiso 1 1 calc R
H2B H 0.3869 0.2257 1.1367 0.050 Uiso 1 1 calc R
H2C H 0.3590 0.1748 1.1325 0.050 Uiso 1 1 calc R
C3 C 0.31940(13) 0.21832(10) 0.9763(4) 0.0271(6) Uani 1 1 d .
C4 C 0.30365(16) 0.27031(11) 0.9616(5) 0.0437(9) Uani 1 1 d .
H4A H 0.2873 0.2763 0.8641 0.066 Uiso 1 1 calc R
H4B H 0.3406 0.2887 0.9767 0.066 Uiso 1 1 calc R
H4C H 0.2731 0.2787 1.0350 0.066 Uiso 1 1 calc R
C5 C 0.24956(13) 0.15000(9) 0.9803(3) 0.0210(5) Uani 1 1 d .
C6 C 0.16786(12) 0.09099(9) 0.9749(3) 0.0218(5) Uani 1 1 d .
H6 H 0.2023 0.0689 0.9597 0.026 Uiso 1 1 calc R
C7 C 0.13301(13) 0.07858(10) 1.1226(3) 0.0270(6) Uani 1 1 d .
H7 H 0.1096 0.1055 1.1615 0.032 Uiso 1 1 calc R
C8 C 0.09134(15) 0.04581(11) 1.0275(5) 0.0392(8) Uani 1 1 d .
H8A H 0.1051 0.0133 1.0260 0.047 Uiso 1 1 calc R
H8B H 0.0473 0.0479 1.0510 0.047 Uiso 1 1 calc R
C9 C 0.11058(15) 0.07413(12) 0.8882(4) 0.0355(7) Uani 1 1 d .
H9A H 0.1204 0.0548 0.8024 0.043 Uiso 1 1 calc R
H9B H 0.0817 0.0990 0.8621 0.043 Uiso 1 1 calc R
C10 C 0.17500(14) 0.05796(10) 1.2369(3) 0.0285(6) Uani 1 1 d .
C11 C 0.23166(16) 0.07069(11) 1.4660(3) 0.0336(7) Uani 1 1 d .
H11 H 0.2320 0.0366 1.4809 0.040 Uiso 1 1 calc R
C12 C 0.2330(2) 0.09570(15) 1.6168(4) 0.0511(11) Uani 1 1 d .
H12A H 0.2148 0.1269 1.6153 0.061 Uiso 1 1 calc R
H12B H 0.2162 0.0771 1.6979 0.061 Uiso 1 1 calc R
C13 C 0.3042(2) 0.09553(14) 1.6090(4) 0.0468(10) Uani 1 1 d .
H13A H 0.3234 0.0693 1.6606 0.056 Uiso 1 1 calc R
H13B H 0.3232 0.1251 1.6378 0.056 Uiso 1 1 calc R
C14 C 0.29901(16) 0.08857(10) 1.4390(3) 0.0296(6) Uani 1 1 d .
H14 H 0.2985 0.1190 1.3878 0.036 Uiso 1 1 calc R
C15 C 0.34342(13) 0.05533(9) 1.3640(3) 0.0215(5) Uani 1 1 d .
C16 C 0.39846(12) 0.03794(9) 1.1325(3) 0.0207(5) Uani 1 1 d .
H16 H 0.4260 0.0179 1.1921 0.025 Uiso 1 1 calc R
C17 C 0.43447(13) 0.05996(9) 1.0029(3) 0.0254(6) Uani 1 1 d .
H17A H 0.4789 0.0627 1.0203 0.031 Uiso 1 1 calc R
H17B H 0.4171 0.0894 0.9679 0.031 Uiso 1 1 calc R
C18 C 0.41587(12) 0.01688(9) 0.9075(3) 0.0219(5) Uani 1 1 d .
H18A H 0.4469 -0.0079 0.9060 0.026 Uiso 1 1 calc R
H18B H 0.4024 0.0248 0.8076 0.026 Uiso 1 1 calc R
C19 C 0.36167(11) 0.00792(8) 1.0178(3) 0.0166(4) Uani 1 1 d .
H19 H 0.3237 0.0241 0.9857 0.020 Uiso 1 1 calc R
C20 C 0.34747(12) -0.04140(8) 1.0684(3) 0.0189(5) Uani 1 1 d .
C21 C 0.26779(13) -0.08767(9) 1.2009(3) 0.0235(5) Uani 1 1 d .
H21 H 0.2904 -0.1156 1.1670 0.028 Uiso 1 1 calc R
C22 C 0.19696(14) -0.09733(11) 1.2038(4) 0.0319(6) Uani 1 1 d .
H22A H 0.1840 -0.1229 1.1395 0.038 Uiso 1 1 calc R
H22B H 0.1716 -0.0696 1.1877 0.038 Uiso 1 1 calc R
C23 C 0.20368(16) -0.11137(12) 1.3695(4) 0.0384(8) Uani 1 1 d .
H23A H 0.1723 -0.0976 1.4337 0.046 Uiso 1 1 calc R
H23B H 0.2068 -0.1450 1.3855 0.046 Uiso 1 1 calc R
C24 C 0.26684(14) -0.08564(10) 1.3740(3) 0.0270(6) Uani 1 1 d .
H24 H 0.2621 -0.0533 1.4096 0.032 Uiso 1 1 calc R
C25 C 0.32121(14) -0.10940(9) 1.4466(3) 0.0257(6) Uani 1 1 d .
C26 C 0.42523(14) -0.10130(9) 1.5435(3) 0.0230(5) Uani 1 1 d .
H26 H 0.4176 -0.1322 1.5883 0.028 Uiso 1 1 calc R
C27 C 0.46889(17) -0.07300(10) 1.6448(3) 0.0334(7) Uani 1 1 d .
H27A H 0.4669 -0.0393 1.6296 0.040 Uiso 1 1 calc R
H27B H 0.4655 -0.0809 1.7495 0.040 Uiso 1 1 calc R
C28 C 0.52339(16) -0.09707(11) 1.5648(4) 0.0327(6) Uani 1 1 d .
H28A H 0.5374 -0.1258 1.6125 0.039 Uiso 1 1 calc R
H28B H 0.5581 -0.0763 1.5437 0.039 Uiso 1 1 calc R
C29 C 0.47989(13) -0.10534(9) 1.4305(3) 0.0229(5) Uani 1 1 d .
H29 H 0.4805 -0.0781 1.3636 0.028 Uiso 1 1 calc R
C30 C 0.48261(12) -0.15040(9) 1.3432(3) 0.0205(5) Uani 1 1 d .
C31 C 0.45369(13) -0.18607(9) 1.1022(3) 0.0200(5) Uani 1 1 d .
H31 H 0.4823 -0.2116 1.1284 0.024 Uiso 1 1 calc R
C32 C 0.45630(16) -0.17644(11) 0.9340(3) 0.0302(6) Uani 1 1 d .
H32A H 0.4951 -0.1858 0.8875 0.036 Uiso 1 1 calc R
H32B H 0.4450 -0.1446 0.9067 0.036 Uiso 1 1 calc R
C33 C 0.40325(17) -0.21228(11) 0.9152(3) 0.0332(7) Uani 1 1 d .
H33A H 0.4174 -0.2438 0.8910 0.040 Uiso 1 1 calc R
H33B H 0.3708 -0.2021 0.8473 0.040 Uiso 1 1 calc R
C34 C 0.38676(13) -0.20545(9) 1.0807(3) 0.0221(5) Uani 1 1 d .
H34 H 0.3559 -0.1803 1.0926 0.026 Uiso 1 1 calc R
C35 C 0.36979(12) -0.24723(9) 1.1750(3) 0.0214(5) Uani 1 1 d .
C36 C 0.32184(12) -0.27061(9) 1.4097(3) 0.0229(5) Uani 1 1 d .
H36 H 0.3243 -0.3027 1.3703 0.028 Uiso 1 1 calc R
C37 C 0.26173(13) -0.26446(11) 1.5018(4) 0.0325(7) Uani 1 1 d .
H37A H 0.2464 -0.2324 1.5045 0.039 Uiso 1 1 calc R
H37B H 0.2288 -0.2863 1.4752 0.039 Uiso 1 1 calc R
C38 C 0.29841(14) -0.27885(11) 1.6416(4) 0.0321(7) Uani 1 1 d .
H38A H 0.2943 -0.3118 1.6671 0.039 Uiso 1 1 calc R
H38B H 0.2905 -0.2590 1.7273 0.039 Uiso 1 1 calc R
C39 C 0.35944(12) -0.26689(10) 1.5586(3) 0.0232(5) Uani 1 1 d .
H39 H 0.3723 -0.2344 1.5780 0.028 Uiso 1 1 calc R
C40 C 0.41385(13) -0.29972(10) 1.5665(3) 0.0243(5) Uani 1 1 d .
C41 C 0.52223(13) -0.30792(10) 1.4821(4) 0.0269(6) Uani 1 1 d .
H41 H 0.5134 -0.3416 1.4925 0.032 Uiso 1 1 calc R
C42 C 0.58612(14) -0.29622(13) 1.5496(4) 0.0349(7) Uani 1 1 d .
H42A H 0.5906 -0.2637 1.5798 0.042 Uiso 1 1 calc R
H42B H 0.5989 -0.3174 1.6284 0.042 Uiso 1 1 calc R
C43 C 0.61512(13) -0.30733(11) 1.3980(3) 0.0284(6) Uani 1 1 d .
H43A H 0.6292 -0.3396 1.3876 0.034 Uiso 1 1 calc R
H43B H 0.6472 -0.2853 1.3673 0.034 Uiso 1 1 calc R
C44 C 0.54992(12) -0.29765(9) 1.3278(3) 0.0234(5) Uani 1 1 d .
H44 H 0.5455 -0.2642 1.3035 0.028 Uiso 1 1 calc R
C45 C 0.53024(14) -0.32718(11) 1.1992(4) 0.0336(7) Uani 1 1 d .
C46 C 0.5140(2) -0.3281(2) 0.9390(5) 0.0618(13) Uani 1 1 d .
H46A H 0.5396 -0.3554 0.9248 0.093 Uiso 1 1 calc R
H46B H 0.5173 -0.3080 0.8537 0.093 Uiso 1 1 calc R
H46C H 0.4714 -0.3377 0.9517 0.093 Uiso 1 1 calc R
C47 C 0.2121(2) 0.93201(15) 0.8276(5) 0.0502(9) Uani 1 1 d .
H47 H 0.2168 0.9383 0.9342 0.060 Uiso 1 1 calc R
C48 C 0.0100(3) 0.03217(13) 0.5204(5) 0.184(13) Uani 0.50 1 d PD
N1 N 0.18997(11) 0.13835(8) 0.9545(3) 0.0232(5) Uani 1 1 d .
H1 H 0.1644 0.1597 0.9250 0.028 Uiso 1 1 calc R
N2 N 0.18415(13) 0.08316(9) 1.3598(3) 0.0339(6) Uani 1 1 d .
H2 H 0.1612 0.1074 1.3761 0.041 Uiso 1 1 calc R
N3 N 0.36237(11) 0.06838(7) 1.2275(3) 0.0218(4) Uani 1 1 d .
H3 H 0.3526 0.0959 1.1956 0.026 Uiso 1 1 calc R
N4 N 0.28923(11) -0.04664(7) 1.1223(3) 0.0202(4) Uani 1 1 d .
H4 H 0.2632 -0.0240 1.1088 0.024 Uiso 1 1 calc R
N5 N 0.36711(12) -0.08170(7) 1.4947(3) 0.0263(5) Uani 1 1 d .
H5 H 0.3618 -0.0517 1.4966 0.032 Uiso 1 1 calc R
N6 N 0.46243(10) -0.14669(7) 1.2014(2) 0.0200(4) Uani 1 1 d .
H6A H 0.4542 -0.1190 1.1680 0.024 Uiso 1 1 calc R
N7 N 0.33544(11) -0.23735(8) 1.2952(3) 0.0229(5) Uani 1 1 d .
H7A H 0.3207 -0.2094 1.3040 0.027 Uiso 1 1 calc R
N8 N 0.46803(11) -0.28064(8) 1.5224(3) 0.0249(5) Uani 1 1 d .
H8 H 0.4706 -0.2505 1.5180 0.030 Uiso 1 1 calc R
O1 O 0.25777(9) 0.19662(7) 0.9630(3) 0.0286(4) Uani 1 1 d .
O2 O 0.29105(9) 0.12204(7) 1.0143(2) 0.0255(4) Uani 1 1 d .
O3 O 0.20371(11) 0.02063(7) 1.2138(3) 0.0351(5) Uani 1 1 d .
O4 O 0.36095(10) 0.01885(6) 1.4259(2) 0.0268(4) Uani 1 1 d .
O5 O 0.38615(9) -0.07317(6) 1.0648(2) 0.0236(4) Uani 1 1 d .
O6 O 0.32398(11) -0.15294(7) 1.4534(2) 0.0306(5) Uani 1 1 d .
O7 O 0.49969(10) -0.18765(7) 1.3985(2) 0.0262(4) Uani 1 1 d .
O8 O 0.38895(9) -0.28715(7) 1.1450(2) 0.0258(4) Uani 1 1 d .
O9 O 0.40826(10) -0.34136(8) 1.6005(3) 0.0349(5) Uani 1 1 d .
O10 O 0.51357(13) -0.36745(9) 1.2094(4) 0.0534(8) Uani 1 1 d .
O11 O 0.53452(11) -0.30314(10) 1.0695(3) 0.0424(6) Uani 1 1 d .
Cl1 Cl 0.24825(9) 0.97779(4) 0.73011(11) 0.0757(4) Uani 1 1 d .
Cl2 Cl 0.25012(6) 0.87935(4) 0.78853(13) 0.0596(3) Uani 1 1 d .
Cl3 Cl 0.13326(6) 0.92722(7) 0.7900(3) 0.1192(9) Uani 1 1 d .
Cl4 Cl 0.0000 0.0000 0.6781(4) 0.201(2) Uani 1 2 d SD
Cl5 Cl 0.0668(2) 0.0083(4) 0.4122(6) 0.356(10) Uani 0.50 1 d PD
Cl6 Cl -0.0580(4) 0.0368(3) 0.4242(5) 0.271(7) Uani 0.50 1 d PD
H48 H 0.0237(12) 0.0644(5) 0.551(3) 0.10(4) Uiso 0.50 1 d PD

loop_
_atom_site_aniso_label
_atom_site_aniso_U_11
_atom_site_aniso_U_22
_atom_site_aniso_U_33
_atom_site_aniso_U_23
_atom_site_aniso_U_13
_atom_site_aniso_U_12
C1 0.0335(16) 0.0404(17) 0.0376(17) 0.0075(14) 0.0051(14) -0.0030(13)
C2 0.0287(15) 0.0385(16) 0.0325(15) -0.0052(13) -0.0033(12) -0.0082(13)
C3 0.0218(13) 0.0195(12) 0.0400(16) 0.0034(11) -0.0047(12) -0.0041(10)
C4 0.0314(16) 0.0204(13) 0.079(3) 0.0017(16) -0.0101(17) -0.0041(12)
C5 0.0239(12) 0.0201(11) 0.0191(11) 0.0006(9) -0.0031(10) -0.0003(10)
C6 0.0203(12) 0.0182(11) 0.0269(13) -0.0029(9) 0.0022(10) 0.0011(9)
C7 0.0244(13) 0.0228(12) 0.0338(15) -0.0001(11) 0.0110(12) 0.0043(10)
C8 0.0254(15) 0.0293(15) 0.063(2) -0.0011(15) 0.0071(15) -0.0044(12)
C9 0.0279(15) 0.0368(16) 0.0419(17) -0.0074(13) -0.0050(14) -0.0040(12)
C10 0.0294(14) 0.0233(12) 0.0327(15) 0.0047(11) 0.0187(12) 0.0068(11)
C11 0.0435(17) 0.0326(14) 0.0247(13) 0.0057(11) 0.0127(13) 0.0170(13)
C12 0.073(3) 0.058(2) 0.0226(14) 0.0006(14) 0.0110(16) 0.039(2)
C13 0.076(3) 0.0401(18) 0.0245(15) -0.0106(14) -0.0048(16) 0.0208(18)
C14 0.0470(17) 0.0199(12) 0.0220(13) -0.0046(10) 0.0014(12) 0.0131(12)
C15 0.0277(13) 0.0150(10) 0.0217(12) -0.0053(9) -0.0033(10) 0.0031(9)
C16 0.0221(12) 0.0150(11) 0.0250(12) -0.0018(9) -0.0014(10) 0.0017(9)
C17 0.0220(12) 0.0199(12) 0.0344(15) 0.0003(11) 0.0064(11) -0.0016(10)
C18 0.0211(12) 0.0224(12) 0.0222(12) 0.0013(9) 0.0043(10) 0.0015(10)
C19 0.0163(11) 0.0141(10) 0.0195(11) 0.0009(8) 0.0005(9) 0.0014(8)
C20 0.0226(12) 0.0165(10) 0.0175(11) -0.0033(9) 0.0013(9) 0.0000(9)
C21 0.0266(13) 0.0137(11) 0.0303(13) -0.0020(10) 0.0061(11) -0.0034(10)
C22 0.0261(14) 0.0251(13) 0.0445(17) 0.0044(13) 0.0033(13) -0.0066(11)
C23 0.0304(16) 0.0335(16) 0.051(2) 0.0164(14) 0.0169(15) 0.0021(13)
C24 0.0298(14) 0.0230(13) 0.0281(13) 0.0016(10) 0.0134(12) 0.0028(11)
C25 0.0331(15) 0.0191(12) 0.0248(13) 0.0023(10) 0.0115(11) 0.0041(10)
C26 0.0332(14) 0.0152(11) 0.0205(12) 0.0018(9) 0.0048(11) 0.0001(10)
C27 0.055(2) 0.0193(12) 0.0259(14) -0.0026(11) -0.0026(14) -0.0047(13)
C28 0.0395(17) 0.0275(14) 0.0312(15) 0.0001(12) -0.0051(13) -0.0087(12)
C29 0.0288(14) 0.0173(11) 0.0227(12) 0.0025(9) 0.0016(11) -0.0041(9)
C30 0.0208(12) 0.0171(11) 0.0236(12) 0.0005(9) 0.0051(10) -0.0023(9)
C31 0.0231(12) 0.0176(11) 0.0193(11) -0.0013(9) 0.0035(10) 0.0019(9)
C32 0.0395(16) 0.0305(14) 0.0206(13) 0.0005(11) 0.0083(12) 0.0037(12)
C33 0.0468(18) 0.0325(15) 0.0202(13) -0.0048(11) -0.0027(13) 0.0032(13)
C34 0.0227(12) 0.0224(12) 0.0211(12) -0.0028(9) -0.0011(10) 0.0017(10)
C35 0.0158(11) 0.0216(11) 0.0267(12) -0.0042(10) -0.0051(10) -0.0029(9)
C36 0.0195(12) 0.0191(11) 0.0302(14) -0.0047(10) 0.0028(11) -0.0024(9)
C37 0.0188(13) 0.0313(14) 0.0474(18) -0.0009(13) 0.0090(13) -0.0038(11)
C38 0.0243(14) 0.0364(16) 0.0357(16) -0.0027(13) 0.0138(12) -0.0098(12)
C39 0.0184(12) 0.0255(12) 0.0258(13) -0.0028(10) 0.0046(10) -0.0049(10)
C40 0.0203(12) 0.0283(13) 0.0244(12) 0.0064(11) 0.0008(10) -0.0035(10)
C41 0.0192(12) 0.0224(12) 0.0392(16) 0.0108(11) 0.0011(11) 0.0021(10)
C42 0.0234(14) 0.0514(19) 0.0299(15) 0.0084(14) -0.0046(12) 0.0081(13)
C43 0.0197(13) 0.0342(14) 0.0312(14) 0.0017(12) -0.0044(11) 0.0027(11)
C44 0.0190(12) 0.0203(12) 0.0308(14) 0.0016(10) -0.0042(10) -0.0002(10)
C45 0.0202(13) 0.0342(15) 0.0463(18) -0.0136(14) -0.0035(13) 0.0040(11)
C46 0.045(2) 0.098(4) 0.042(2) -0.034(2) 0.0012(17) -0.014(2)
C47 0.050(2) 0.061(2) 0.0400(19) -0.0031(17) -0.0039(17) -0.0164(19)
C48 0.25(3) 0.099(12) 0.20(2) -0.018(13) -0.14(2) 0.094(15)
N1 0.0216(11) 0.0189(10) 0.0291(12) 0.0033(9) -0.0033(9) 0.0027(8)
N2 0.0382(14) 0.0318(13) 0.0317(13) 0.0021(11) 0.0116(11) 0.0201(11)
N3 0.0290(12) 0.0137(9) 0.0227(10) -0.0023(8) -0.0039(9) 0.0065(8)
N4 0.0219(10) 0.0121(9) 0.0264(11) 0.0004(8) 0.0063(9) 0.0016(8)
N5 0.0337(13) 0.0124(9) 0.0329(12) 0.0027(9) 0.0078(10) 0.0000(9)
N6 0.0233(10) 0.0143(9) 0.0226(10) 0.0024(8) -0.0008(9) 0.0005(8)
N7 0.0247(11) 0.0167(9) 0.0273(11) -0.0041(9) -0.0001(9) 0.0013(8)
N8 0.0199(11) 0.0201(10) 0.0348(13) 0.0079(9) 0.0029(10) -0.0016(8)
O1 0.0194(9) 0.0188(9) 0.0474(12) 0.0055(8) -0.0089(9) -0.0005(7)
O2 0.0223(9) 0.0225(9) 0.0317(10) 0.0033(8) -0.0052(8) 0.0036(7)
O3 0.0399(12) 0.0232(9) 0.0421(12) 0.0027(9) 0.0156(10) 0.0136(9)
O4 0.0394(11) 0.0148(8) 0.0263(10) 0.0005(7) -0.0002(9) 0.0044(8)
O5 0.0240(9) 0.0168(8) 0.0301(10) 0.0018(7) 0.0034(8) 0.0047(7)
O6 0.0417(12) 0.0170(9) 0.0331(11) 0.0006(8) 0.0041(9) 0.0016(8)
O7 0.0339(10) 0.0188(9) 0.0259(10) 0.0026(7) -0.0001(8) 0.0011(8)
O8 0.0221(9) 0.0180(8) 0.0374(11) -0.0082(8) 0.0019(8) -0.0025(7)
O9 0.0296(11) 0.0273(10) 0.0477(13) 0.0166(9) 0.0059(10) -0.0067(9)
O10 0.0437(14) 0.0300(12) 0.086(2) -0.0177(13) -0.0209(15) -0.0011(10)
O11 0.0305(12) 0.0648(16) 0.0320(12) -0.0204(12) 0.0034(10) -0.0122(11)
Cl1 0.1474(13) 0.0454(5) 0.0342(5) 0.0036(4) -0.0033(7) -0.0202(7)
Cl2 0.0669(7) 0.0481(5) 0.0637(6) 0.0141(5) -0.0009(6) -0.0078(5)
Cl3 0.0493(7) 0.1459(15) 0.1625(18) -0.1129(15) -0.0201(9) 0.0059(8)
Cl4 0.152(4) 0.325(7) 0.126(3) 0.000 0.000 0.049(4)
Cl5 0.092(3) 0.65(2) 0.327(13) 0.360(16) 0.040(5) -0.048(7)
Cl6 0.252(9) 0.390(13) 0.171(6) -0.148(8) -0.134(6) 0.218(10)

loop_
_atom_type_symbol
_atom_type_description
_atom_type_scat_dispersion_real
_atom_type_scat_dispersion_imag
_atom_type_scat_source
C C 0.0033 0.0016 'International Tables Vol C Tables 4.2.6.8 and 6.1.1.4'
H H 0.0000 0.0000 'International Tables Vol C Tables 4.2.6.8 and 6.1.1.4'
N N 0.0061 0.0033 'International Tables Vol C Tables 4.2.6.8 and 6.1.1.4'
O O 0.0106 0.0060 'International Tables Vol C Tables 4.2.6.8 and 6.1.1.4'
Cl Cl 0.1484 0.1585 'International Tables Vol C Tables 4.2.6.8 and 6.1.1.4'

loop_
_geom_angle_atom_site_label_1
_geom_angle_atom_site_label_2
_geom_angle_atom_site_label_3
_geom_angle
_geom_angle_site_symmetry_1
_geom_angle_site_symmetry_3
C3 C1 H1A 109.5 . .
C3 C1 H1B 109.5 . .
H1A C1 H1B 109.5 . .
C3 C1 H1C 109.5 . .
H1A C1 H1C 109.5 . .
H1B C1 H1C 109.5 . .
C3 C2 H2A 109.5 . .
C3 C2 H2B 109.5 . .
H2A C2 H2B 109.5 . .
C3 C2 H2C 109.5 . .
H2A C2 H2C 109.5 . .
H2B C2 H2C 109.5 . .
O1 C3 C1 109.7(3) . .
O1 C3 C4 101.7(2) . .
C1 C3 C4 111.4(3) . .
O1 C3 C2 111.7(2) . .
C1 C3 C2 110.9(3) . .
C4 C3 C2 111.2(3) . .
C3 C4 H4A 109.5 . .
C3 C4 H4B 109.5 . .
H4A C4 H4B 109.5 . .
C3 C4 H4C 109.5 . .
H4A C4 H4C 109.5 . .
H4B C4 H4C 109.5 . .
O2 C5 N1 124.9(2) . .
O2 C5 O1 124.7(2) . .
N1 C5 O1 110.4(2) . .
N1 C6 C9 119.5(2) . .
N1 C6 C7 118.5(2) . .
C9 C6 C7 88.7(2) . .
N1 C6 H6 109.5 . .
C9 C6 H6 109.5 . .
C7 C6 H6 109.5 . .
C10 C7 C8 119.6(3) . .
C10 C7 C6 112.7(2) . .
C8 C7 C6 86.8(2) . .
C10 C7 H7 111.8 . .
C8 C7 H7 111.8 . .
C6 C7 H7 111.8 . .
C9 C8 C7 88.8(2) . .
C9 C8 H8A 113.8 . .
C7 C8 H8A 113.8 . .
C9 C8 H8B 113.9 . .
C7 C8 H8B 113.8 . .
H8A C8 H8B 111.1 . .
C6 C9 C8 88.0(2) . .
C6 C9 H9A 114.0 . .
C8 C9 H9A 114.0 . .
C6 C9 H9B 114.0 . .
C8 C9 H9B 114.0 . .
H9A C9 H9B 111.2 . .
O3 C10 N2 121.6(3) . .
O3 C10 C7 121.4(3) . .
N2 C10 C7 116.8(2) . .
N2 C11 C12 119.1(3) . .
N2 C11 C14 118.4(3) . .
C12 C11 C14 88.2(3) . .
N2 C11 H11 109.8 . .
C12 C11 H11 109.8 . .
C14 C11 H11 109.8 . .
C13 C12 C11 88.7(3) . .
C13 C12 H12A 113.9 . .
C11 C12 H12A 113.9 . .
C13 C12 H12B 113.9 . .
C11 C12 H12B 113.9 . .
H12A C12 H12B 111.1 . .
C12 C13 C14 88.5(3) . .
C12 C13 H13A 113.9 . .
C14 C13 H13A 113.9 . .
C12 C13 H13B 113.9 . .
C14 C13 H13B 113.9 . .
H13A C13 H13B 111.1 . .
C15 C14 C13 118.6(3) . .
C15 C14 C11 117.0(2) . .
C13 C14 C11 87.4(3) . .
C15 C14 H14 110.6 . .
C13 C14 H14 110.6 . .
C11 C14 H14 110.6 . .
O4 C15 N3 123.4(2) . .
O4 C15 C14 121.3(3) . .
N3 C15 C14 115.3(2) . .
N3 C16 C17 118.4(2) . .
N3 C16 C19 116.8(2) . .
C17 C16 C19 88.6(2) . .
N3 C16 H16 110.4 . .
C17 C16 H16 110.4 . .
C19 C16 H16 110.4 . .
C16 C17 C18 88.13(19) . .
C16 C17 H17A 114.0 . .
C18 C17 H17A 114.0 . .
C16 C17 H17B 114.0 . .
C18 C17 H17B 114.0 . .
H17A C17 H17B 111.2 . .
C17 C18 C19 88.27(19) . .
C17 C18 H18A 113.9 . .
C19 C18 H18A 113.9 . .
C17 C18 H18B 113.9 . .
C19 C18 H18B 113.9 . .
H18A C18 H18B 111.1 . .
C20 C19 C18 119.9(2) . .
C20 C19 C16 114.5(2) . .
C18 C19 C16 87.29(19) . .
C20 C19 H19 111.0 . .
C18 C19 H19 111.0 . .
C16 C19 H19 111.0 . .
O5 C20 N4 123.7(2) . .
O5 C20 C19 122.8(2) . .
N4 C20 C19 113.5(2) . .
N4 C21 C22 117.8(2) . .
N4 C21 C24 117.7(2) . .
C22 C21 C24 88.7(2) . .
N4 C21 H21 110.3 . .
C22 C21 H21 110.3 . .
C24 C21 H21 110.3 . .
C21 C22 C23 88.3(2) . .
C21 C22 H22A 113.9 . .
C23 C22 H22A 113.9 . .
C21 C22 H22B 113.9 . .
C23 C22 H22B 113.9 . .
H22A C22 H22B 111.1 . .
C24 C23 C22 89.1(2) . .
C24 C23 H23A 113.8 . .
C22 C23 H23A 113.8 . .
C24 C23 H23B 113.8 . .
C22 C23 H23B 113.8 . .
H23A C23 H23B 111.0 . .
C25 C24 C23 118.8(2) . .
C25 C24 C21 114.1(2) . .
C23 C24 C21 88.2(2) . .
C25 C24 H24 111.3 . .
C23 C24 H24 111.3 . .
C21 C24 H24 111.3 . .
O6 C25 N5 122.6(3) . .
O6 C25 C24 120.6(3) . .
N5 C25 C24 116.7(2) . .
N5 C26 C27 120.5(2) . .
N5 C26 C29 119.0(2) . .
C27 C26 C29 88.0(2) . .
N5 C26 H26 109.2 . .
C27 C26 H26 109.2 . .
C29 C26 H26 109.2 . .
C28 C27 C26 87.3(2) . .
C28 C27 H27A 114.1 . .
C26 C27 H27A 114.1 . .
C28 C27 H27B 114.1 . .
C26 C27 H27B 114.1 . .
H27A C27 H27B 111.3 . .
C27 C28 C29 88.5(2) . .
C27 C28 H28A 113.9 . .
C29 C28 H28A 113.9 . .
C27 C28 H28B 113.9 . .
C29 C28 H28B 113.9 . .
H28A C28 H28B 111.1 . .
C30 C29 C28 120.9(2) . .
C30 C29 C26 115.6(2) . .
C28 C29 C26 86.2(2) . .
C30 C29 H29 110.6 . .
C28 C29 H29 110.6 . .
C26 C29 H29 110.6 . .
O7 C30 N6 123.1(2) . .
O7 C30 C29 122.5(2) . .
N6 C30 C29 114.4(2) . .
N6 C31 C32 117.7(2) . .
N6 C31 C34 118.2(2) . .
C32 C31 C34 88.6(2) . .
N6 C31 H31 110.2 . .
C32 C31 H31 110.2 . .
C34 C31 H31 110.2 . .
C31 C32 C33 87.9(2) . .
C31 C32 H32A 114.0 . .
C33 C32 H32A 114.0 . .
C31 C32 H32B 114.0 . .
C33 C32 H32B 114.0 . .
H32A C32 H32B 111.2 . .
C32 C33 C34 88.9(2) . .
C32 C33 H33A 113.8 . .
C34 C33 H33A 113.8 . .
C32 C33 H33B 113.8 . .
C34 C33 H33B 113.8 . .
H33A C33 H33B 111.1 . .
C35 C34 C33 120.0(2) . .
C35 C34 C31 115.8(2) . .
C33 C34 C31 87.3(2) . .
C35 C34 H34 110.6 . .
C33 C34 H34 110.6 . .
C31 C34 H34 110.6 . .
O8 C35 N7 123.5(3) . .
O8 C35 C34 121.5(3) . .
N7 C35 C34 115.0(2) . .
N7 C36 C37 118.8(2) . .
N7 C36 C39 117.8(2) . .
C37 C36 C39 88.0(2) . .
N7 C36 H36 110.2 . .
C37 C36 H36 110.2 . .
C39 C36 H36 110.2 . .
C38 C37 C36 88.9(2) . .
C38 C37 H37A 113.8 . .
C36 C37 H37A 113.8 . .
C38 C37 H37B 113.8 . .
C36 C37 H37B 113.8 . .
H37A C37 H37B 111.1 . .
C37 C38 C39 88.9(2) . .
C37 C38 H38A 113.8 . .
C39 C38 H38A 113.8 . .
C37 C38 H38B 113.8 . .
C39 C38 H38B 113.8 . .
H38A C38 H38B 111.1 . .
C40 C39 C38 120.1(2) . .
C40 C39 C36 113.6(2) . .
C38 C39 C36 87.8(2) . .
C40 C39 H39 111.1 . .
C38 C39 H39 111.1 . .
C36 C39 H39 111.1 . .
O9 C40 N8 123.2(3) . .
O9 C40 C39 122.5(2) . .
N8 C40 C39 114.1(2) . .
N8 C41 C42 120.2(3) . .
N8 C41 C44 115.8(2) . .
C42 C41 C44 88.3(2) . .
N8 C41 H41 110.2 . .
C42 C41 H41 110.2 . .
C44 C41 H41 110.2 . .
C43 C42 C41 88.1(2) . .
C43 C42 H42A 114.0 . .
C41 C42 H42A 114.0 . .
C43 C42 H42B 114.0 . .
C41 C42 H42B 114.0 . .
H42A C42 H42B 111.2 . .
C42 C43 C44 87.7(2) . .
C42 C43 H43A 114.0 . .
C44 C43 H43A 114.0 . .
C42 C43 H43B 114.0 . .
C44 C43 H43B 114.0 . .
H43A C43 H43B 111.2 . .
C45 C44 C41 118.9(2) . .
C45 C44 C43 118.0(2) . .
C41 C44 C43 87.0(2) . .
C45 C44 H44 110.3 . .
C41 C44 H44 110.3 . .
C43 C44 H44 110.3 . .
O10 C45 O11 124.5(3) . .
O10 C45 C44 124.2(3) . .
O11 C45 C44 111.3(3) . .
O11 C46 H46A 109.5 . .
O11 C46 H46B 109.5 . .
H46A C46 H46B 109.5 . .
O11 C46 H46C 109.5 . .
H46A C46 H46C 109.5 . .
H46B C46 H46C 109.5 . .
Cl3 C47 Cl2 110.6(2) . .
Cl3 C47 Cl1 113.2(3) . .
Cl2 C47 Cl1 109.4(2) . .
Cl3 C47 H47 107.8 . .
Cl2 C47 H47 107.9 . .
Cl1 C47 H47 107.9 . .
Cl6 C48 Cl4 110.92(9) . .
Cl6 C48 Cl5 110.82(9) . .
Cl4 C48 Cl5 110.59(9) . .
Cl6 C48 C48 83.09(18) . 2
Cl4 C48 C48 56.46(15) . 2
Cl5 C48 C48 76.98(19) . 2
Cl6 C48 Cl5 35.5(2) . 2
Cl4 C48 Cl5 89.6(3) . 2
Cl5 C48 Cl5 94.3(3) . 2
C48 C48 Cl5 47.92(19) 2 2
Cl6 C48 H48 108.7(13) . .
Cl4 C48 H48 107.4(13) . .
Cl5 C48 H48 108.3(13) . .
C48 C48 H48 163.4(13) 2 .
Cl5 C48 H48 143.9(13) 2 .
C5 N1 C6 121.5(2) . .
C5 N1 H1 119.2 . .
C6 N1 H1 119.2 . .
C10 N2 C11 121.4(2) . .
C10 N2 H2 119.3 . .
C11 N2 H2 119.3 . .
C15 N3 C16 122.5(2) . .
C15 N3 H3 118.8 . .
C16 N3 H3 118.8 . .
C20 N4 C21 124.2(2) . .
C20 N4 H4 117.9 . .
C21 N4 H4 117.9 . .
C25 N5 C26 120.8(2) . .
C25 N5 H5 119.6 . .
C26 N5 H5 119.6 . .
C30 N6 C31 124.3(2) . .
C30 N6 H6A 117.8 . .
C31 N6 H6A 117.8 . .
C35 N7 C36 123.7(2) . .
C35 N7 H7A 118.1 . .
C36 N7 H7A 118.1 . .
C40 N8 C41 123.6(2) . .
C40 N8 H8 118.2 . .
C41 N8 H8 118.2 . .
C5 O1 C3 121.6(2) . .
C45 O11 C46 115.5(3) . .
C48 Cl4 C48 67.1(3) 2 .
Cl6 Cl5 C48 104.0(2) 2 .
Cl6 Cl5 C48 49.3(2) 2 2
C48 Cl5 C48 55.10(15) . 2
Cl5 Cl6 C48 95.2(2) 2 .

loop_
_geom_bond_atom_site_label_1
_geom_bond_atom_site_label_2
_geom_bond_distance
_geom_bond_site_symmetry_2
C1 C3 1.509(5) .
C1 H1A 0.9600 .
C1 H1B 0.9600 .
C1 H1C 0.9600 .
C2 C3 1.525(4) .
C2 H2A 0.9600 .
C2 H2B 0.9600 .
C2 H2C 0.9600 .
C3 O1 1.464(3) .
C3 C4 1.523(4) .
C4 H4A 0.9600 .
C4 H4B 0.9600 .
C4 H4C 0.9600 .
C5 O2 1.232(3) .
C5 N1 1.341(3) .
C5 O1 1.347(3) .
C6 N1 1.440(3) .
C6 C9 1.532(4) .
C6 C7 1.564(4) .
C6 H6 0.9800 .
C7 C10 1.487(4) .
C7 C8 1.549(5) .
C7 H7 0.9800 .
C8 C9 1.545(5) .
C8 H8A 0.9700 .
C8 H8B 0.9700 .
C9 H9A 0.9700 .
C9 H9B 0.9700 .
C10 O3 1.245(3) .
C10 N2 1.331(4) .
C11 N2 1.441(4) .
C11 C12 1.531(5) .
C11 C14 1.551(5) .
C11 H11 0.9800 .
C12 C13 1.529(7) .
C12 H12A 0.9700 .
C12 H12B 0.9700 .
C13 C14 1.544(4) .
C13 H13A 0.9700 .
C13 H13B 0.9700 .
C14 C15 1.502(4) .
C14 H14 0.9800 .
C15 O4 1.236(3) .
C15 N3 1.345(4) .
C16 N3 1.441(3) .
C16 C17 1.532(4) .
C16 C19 1.554(3) .
C16 H16 0.9800 .
C17 C18 1.547(4) .
C17 H17A 0.9700 .
C17 H17B 0.9700 .
C18 C19 1.549(3) .
C18 H18A 0.9700 .
C18 H18B 0.9700 .
C19 C20 1.506(3) .
C19 H19 0.9800 .
C20 O5 1.227(3) .
C20 N4 1.348(3) .
C21 N4 1.440(3) .
C21 C22 1.544(4) .
C21 C24 1.556(4) .
C21 H21 0.9800 .
C22 C23 1.549(5) .
C22 H22A 0.9700 .
C22 H22B 0.9700 .
C23 C24 1.541(5) .
C23 H23A 0.9700 .
C23 H23B 0.9700 .
C24 C25 1.498(4) .
C24 H24 0.9800 .
C25 O6 1.241(3) .
C25 N5 1.333(4) .
C26 N5 1.434(4) .
C26 C27 1.534(4) .
C26 C29 1.555(4) .
C26 H26 0.9800 .
C27 C28 1.534(5) .
C27 H27A 0.9700 .
C27 H27B 0.9700 .
C28 C29 1.543(4) .
C28 H28A 0.9700 .
C28 H28B 0.9700 .
C29 C30 1.504(4) .
C29 H29 0.9800 .
C30 O7 1.226(3) .
C30 N6 1.350(4) .
C31 N6 1.444(3) .
C31 C32 1.537(4) .
C31 C34 1.550(4) .
C31 H31 0.9800 .
C32 C33 1.537(5) .
C32 H32A 0.9700 .
C32 H32B 0.9700 .
C33 C34 1.542(4) .
C33 H33A 0.9700 .
C33 H33B 0.9700 .
C34 C35 1.504(4) .
C34 H34 0.9800 .
C35 O8 1.237(3) .
C35 N7 1.338(4) .
C36 N7 1.428(4) .
C36 C37 1.542(4) .
C36 C39 1.566(4) .
C36 H36 0.9800 .
C37 C38 1.538(5) .
C37 H37A 0.9700 .
C37 H37B 0.9700 .
C38 C39 1.545(4) .
C38 H38A 0.9700 .
C38 H38B 0.9700 .
C39 C40 1.497(4) .
C39 H39 0.9800 .
C40 O9 1.229(3) .
C40 N8 1.343(3) .
C41 N8 1.444(4) .
C41 C42 1.535(4) .
C41 C44 1.537(4) .
C41 H41 0.9800 .
C42 C43 1.531(4) .
C42 H42A 0.9700 .
C42 H42B 0.9700 .
C43 C44 1.559(4) .
C43 H43A 0.9700 .
C43 H43B 0.9700 .
C44 C45 1.489(4) .
C44 H44 0.9800 .
C45 O10 1.203(4) .
C45 O11 1.354(5) .
C46 O11 1.440(4) .
C46 H46A 0.9600 .
C46 H46B 0.9600 .
C46 H46C 0.9600 .
C47 Cl3 1.730(4) .
C47 Cl2 1.741(5) .
C47 Cl1 1.750(4) .
C47 H47 0.9800 .
C48 Cl6 1.7006(10) .
C48 Cl4 1.7009(10) .
C48 Cl5 1.7010(10) .
C48 C48 1.880(8) 2
C48 Cl5 2.233(8) 2
C48 H48 1.001(13) .
N1 H1 0.8600 .
N2 H2 0.8600 .
N3 H3 0.8600 .
N4 H4 0.8600 .
N5 H5 0.8600 .
N6 H6A 0.8600 .
N7 H7A 0.8600 .
N8 H8 0.8600 .
Cl4 C48 1.7009(10) 2
Cl5 Cl6 1.301(10) 2
Cl5 C48 2.233(8) 2
Cl6 Cl5 1.301(10) 2

loop_
_geom_torsion_atom_site_label_1
_geom_torsion_atom_site_label_2
_geom_torsion_atom_site_label_3
_geom_torsion_atom_site_label_4
_geom_torsion
_geom_torsion_site_symmetry_1
_geom_torsion_site_symmetry_4
N1 C6 C7 C10 -95.2(3) . .
C9 C6 C7 C10 141.6(3) . .
N1 C6 C7 C8 144.0(3) . .
C9 C6 C7 C8 20.8(2) . .
C10 C7 C8 C9 -134.9(3) . .
C6 C7 C8 C9 -20.6(2) . .
N1 C6 C9 C8 -143.2(3) . .
C7 C6 C9 C8 -20.8(2) . .
C7 C8 C9 C6 21.0(2) . .
C8 C7 C10 O3 39.0(4) . .
C6 C7 C10 O3 -60.6(4) . .
C8 C7 C10 N2 -146.1(3) . .
C6 C7 C10 N2 114.2(3) . .
N2 C11 C12 C13 -142.0(3) . .
C14 C11 C12 C13 -20.2(3) . .
C11 C12 C13 C14 20.3(3) . .
C12 C13 C14 C15 -139.6(3) . .
C12 C13 C14 C11 -20.1(3) . .
N2 C11 C14 C15 -96.6(3) . .
C12 C11 C14 C15 141.0(3) . .
N2 C11 C14 C13 142.4(3) . .
C12 C11 C14 C13 20.0(2) . .
C13 C14 C15 O4 35.8(5) . .
C11 C14 C15 O4 -66.9(4) . .
C13 C14 C15 N3 -143.8(3) . .
C11 C14 C15 N3 113.5(3) . .
N3 C16 C17 C18 -140.7(2) . .
C19 C16 C17 C18 -20.78(19) . .
C16 C17 C18 C19 20.87(19) . .
C17 C18 C19 C20 -137.4(2) . .
C17 C18 C19 C16 -20.57(19) . .
N3 C16 C19 C20 -96.1(3) . .
C17 C16 C19 C20 142.6(2) . .
N3 C16 C19 C18 142.2(2) . .
C17 C16 C19 C18 20.78(19) . .
C18 C19 C20 O5 22.6(4) . .
C16 C19 C20 O5 -79.0(3) . .
C18 C19 C20 N4 -159.6(2) . .
C16 C19 C20 N4 98.8(3) . .
N4 C21 C22 C23 -138.8(3) . .
C24 C21 C22 C23 -17.9(2) . .
C21 C22 C23 C24 18.1(2) . .
C22 C23 C24 C25 -134.6(3) . .
C22 C23 C24 C21 -18.0(2) . .
N4 C21 C24 C25 -100.0(3) . .
C22 C21 C24 C25 138.9(2) . .
N4 C21 C24 C23 139.0(3) . .
C22 C21 C24 C23 18.0(2) . .
C23 C24 C25 O6 26.4(4) . .
C21 C24 C25 O6 -75.5(3) . .
C23 C24 C25 N5 -157.3(3) . .
C21 C24 C25 N5 100.8(3) . .
N5 C26 C27 C28 -146.4(3) . .
C29 C26 C27 C28 -23.5(2) . .
C26 C27 C28 C29 23.7(2) . .
C27 C28 C29 C30 -141.2(3) . .
C27 C28 C29 C26 -23.4(2) . .
N5 C26 C29 C30 -89.7(3) . .
C27 C26 C29 C30 146.1(2) . .
N5 C26 C29 C28 147.6(2) . .
C27 C26 C29 C28 23.4(2) . .
C28 C29 C30 O7 27.5(4) . .
C26 C29 C30 O7 -74.2(3) . .
C28 C29 C30 N6 -154.9(2) . .
C26 C29 C30 N6 103.4(3) . .
N6 C31 C32 C33 -141.8(3) . .
C34 C31 C32 C33 -20.4(2) . .
C31 C32 C33 C34 20.5(2) . .
C32 C33 C34 C35 -138.7(3) . .
C32 C33 C34 C31 -20.4(2) . .
N6 C31 C34 C35 -96.6(3) . .
C32 C31 C34 C35 142.5(2) . .
N6 C31 C34 C33 141.3(2) . .
C32 C31 C34 C33 20.4(2) . .
C33 C34 C35 O8 26.2(4) . .
C31 C34 C35 O8 -76.3(3) . .
C33 C34 C35 N7 -156.7(3) . .
C31 C34 C35 N7 100.7(3) . .
N7 C36 C37 C38 -139.9(3) . .
C39 C36 C37 C38 -19.1(2) . .
C36 C37 C38 C39 19.3(2) . .
C37 C38 C39 C40 -135.1(3) . .
C37 C38 C39 C36 -19.1(2) . .
N7 C36 C39 C40 -97.2(3) . .
C37 C36 C39 C40 141.0(2) . .
N7 C36 C39 C38 140.8(2) . .
C37 C36 C39 C38 19.0(2) . .
C38 C39 C40 O9 20.4(4) . .
C36 C39 C40 O9 -81.3(3) . .
C38 C39 C40 N8 -164.3(3) . .
C36 C39 C40 N8 94.0(3) . .
N8 C41 C42 C43 -141.8(3) . .
C44 C41 C42 C43 -22.6(2) . .
C41 C42 C43 C44 22.3(2) . .
N8 C41 C44 C45 -94.3(3) . .
C42 C41 C44 C45 142.7(3) . .
N8 C41 C44 C43 145.2(3) . .
C42 C41 C44 C43 22.2(2) . .
C42 C43 C44 C45 -143.6(3) . .
C42 C43 C44 C41 -22.3(2) . .
C41 C44 C45 O10 -28.6(4) . .
C43 C44 C45 O10 74.5(4) . .
C41 C44 C45 O11 152.4(3) . .
C43 C44 C45 O11 -104.5(3) . .
O2 C5 N1 C6 4.5(4) . .
O1 C5 N1 C6 -175.9(2) . .
C9 C6 N1 C5 -155.1(3) . .
C7 C6 N1 C5 98.8(3) . .
O3 C10 N2 C11 5.5(5) . .
C7 C10 N2 C11 -169.3(3) . .
C12 C11 N2 C10 -169.9(3) . .
C14 C11 N2 C10 85.2(4) . .
O4 C15 N3 C16 8.5(4) . .
C14 C15 N3 C16 -171.9(3) . .
C17 C16 N3 C15 -161.5(2) . .
C19 C16 N3 C15 94.4(3) . .
O5 C20 N4 C21 9.1(4) . .
C19 C20 N4 C21 -168.7(2) . .
C22 C21 N4 C20 -157.3(3) . .
C24 C21 N4 C20 98.3(3) . .
O6 C25 N5 C26 6.4(4) . .
C24 C25 N5 C26 -169.8(2) . .
C27 C26 N5 C25 -159.5(3) . .
C29 C26 N5 C25 94.1(3) . .
O7 C30 N6 C31 5.2(4) . .
C29 C30 N6 C31 -172.3(2) . .
C32 C31 N6 C30 -156.1(3) . .
C34 C31 N6 C30 99.5(3) . .
O8 C35 N7 C36 6.1(4) . .
C34 C35 N7 C36 -170.8(2) . .
C37 C36 N7 C35 -153.2(3) . .
C39 C36 N7 C35 102.7(3) . .
O9 C40 N8 C41 12.6(5) . .
C39 C40 N8 C41 -162.6(3) . .
C42 C41 N8 C40 -130.3(3) . .
C44 C41 N8 C40 125.6(3) . .
O2 C5 O1 C3 3.2(4) . .
N1 C5 O1 C3 -176.4(2) . .
C1 C3 O1 C5 66.7(3) . .
C4 C3 O1 C5 -175.3(3) . .
C2 C3 O1 C5 -56.7(4) . .
O10 C45 O11 C46 3.5(5) . .
C44 C45 O11 C46 -177.5(3) . .
Cl6 C48 Cl4 C48 65.9(2) . 2
Cl5 C48 Cl4 C48 -57.5(2) . 2
Cl5 C48 Cl4 C48 36.96(13) 2 2
Cl6 C48 Cl5 Cl6 -84.1(5) . 2
Cl4 C48 Cl5 Cl6 39.3(5) . 2
C48 C48 Cl5 Cl6 -6.8(4) 2 2
Cl5 C48 Cl5 Cl6 -51.8(5) 2 2
Cl6 C48 Cl5 C48 -77.28(17) . 2
Cl4 C48 Cl5 C48 46.16(16) . 2
Cl5 C48 Cl5 C48 -45.0(2) 2 2
Cl4 C48 Cl6 Cl5 -56.6(5) . 2
Cl5 C48 Cl6 Cl5 66.7(5) . 2
C48 C48 Cl6 Cl5 -6.5(3) 2 2
